data_1528349
loop_
_publ_author_name
'Belokoneva, E.L.'
'Dimitrova, O.V.'
'Mochenova, N.N.'

_publ_section_title
;
 Synthetic Na,Sr-carbonatoborate with a new type of pentaborate layer: The
 OD nature of the structure and its correlation with volkovskite,
 veatchites, and hilgardites
;
_journal_name_full Kristallografiya
_journal_page_first 13
_journal_page_last 19
_journal_volume 54
_journal_year 2009
_chemical_formula_sum 'C0.8 H2 B5 Na2.4 O12.4 Sr1.1'
_chemical_name_systematic 'Sr (Na0.4 Sr0.1) Na2 (B5 O8 (O H)2) (C O3)0.8'
_space_group_IT_number 15
_symmetry_space_group_name_Hall '-B 2b'
_symmetry_space_group_name_H-M 'B 1 1 2/b'
_cell_angle_alpha 90
_cell_angle_beta 90
_cell_angle_gamma 94.66
_cell_formula_units_Z 8
_cell_length_a 11.322
_cell_length_b 27.182
_cell_length_c 6.565
_cell_volume 2013.730
_citation_journal_id_ASTM KRISAJ
_cod_data_source_file Belokoneva_KRISAJ_2009_1669.cif
_cod_data_source_block C0.8H2B5Na2.4O12.4Sr1.1
_cod_original_cell_volume 2013.73
_cod_original_sg_symbol_Hall '-C 2yc (-x,z,y)'
_cod_database_code 1528349

loop_
_symmetry_equiv_pos_as_xyz
x,y,z
-x,-y+1/2,z
-x,-y,-z
x,y-1/2,-z
x+1/2,y,z+1/2
-x+1/2,-y+1/2,z+1/2
-x+1/2,-y,-z+1/2
x+1/2,y-1/2,-z+1/2

loop_
_atom_site_label
_atom_site_type_symbol
_atom_site_fract_x
_atom_site_fract_y
_atom_site_fract_z
_atom_site_occupancy
_atom_site_U_iso_or_equiv
B2 B+3 0.073 0.1507 0.582 1 0.0
B5 B+3 0.442 0.1716 0.773 1 0.0
Sr1 Sr+2 0.7332 0.15999 0.5798 1 0.0
Na1 Na+1 0.5 0.25 0.204 0.8 0.0
O10 O-2 0.4183 0.1011 0.368 1 0.0
O2 O-2 0.0391 0.0948 0.568 1 0.0
O7 O-2 0.0745 0.1663 0.794 1 0.0
O11 O-2 0.1858 0.1581 0.48 1 0.0
O13 O-2 0.1734 0.0679 0.145 0.8 0.0
Na2 Na+1 0.2313 0.0741 0.498 1 0.0
O1 O-2 0.2542 0.2545 0.025 1 0.0
O6 O-2 0.1986 0.0037 0.918 0.8 0.0
O3 O-2 0.3319 0.1887 0.738 1 0.0
O8 O-2 0.4411 0.0246 0.201 1 0.0
B4 B+3 0.464 0.0749 0.215 1 0.0
Sr2 Sr+2 0.5 0.25 0.204 0.2 0.0
O12 O-2 0.4768 0.1754 0.977 1 0.0
O5 O-2 0.3778 0.1878 0.377 1 0.0
B3 B+3 0.285 0.1944 0.529 1 0.0
Na3 Na+1 0.4701 0.056 0.748 1 0.0
C1 C+4 0.2171 0.0501 0.983 0.8 0.0
O4 O-2 0.0086 0.1539 0.128 1 0.0
B1 B+3 0.469 0.1542 0.409 1 0.0
O9 O-2 0.2836 0.0799 0.865 0.8 0.0
